data_2243271
loop_
_publ_author_name
'Marszaukowski, Flavia'
'Wohnrath, Karen'
'Boer\'e, Ren\'e T.'

_publ_section_title
;
 Bulky 2,6-disubstituted aryl siloxanes and a disilanamine
;
_journal_coeditor_code HB7886
_journal_issue 3
_journal_name_full 'Acta Crystallographica Section E'
_journal_page_first 318
_journal_page_last 323
_journal_paper_doi 10.1107/S2056989020001413
_journal_volume 76
_journal_year 2020
_chemical_formula_iupac 'C17 H29 Br O Si'
_chemical_formula_moiety 'C17 H29 Br O Si'
_chemical_formula_sum 'C17 H29 Br O Si'
_chemical_formula_weight 357.40
_chemical_name_systematic
;
5-Bromo-1,3-di-<i>tert</i>-butyl-2-[(trimethylsilyl)oxy]benzene
;
_space_group_crystal_system monoclinic
_space_group_IT_number 14
_space_group_name_Hall '-P 2ybc'
_space_group_name_H-M_alt 'P 1 21/c 1'
_atom_sites_solution_hydrogens geom
_atom_sites_solution_primary dual
_audit_creation_method
;
Olex2 1.2
(compiled 2018.05.29 svn.r3508 for OlexSys, GUI svn.r5506)
;
_cell_angle_alpha 90
_cell_angle_beta 94.6170(10)
_cell_angle_gamma 90
_cell_formula_units_Z 4
_cell_length_a 13.09550(10)
_cell_length_b 15.3457(2)
_cell_length_c 9.04490(10)
_cell_measurement_reflns_used 18499
_cell_measurement_temperature 100.01(10)
_cell_measurement_theta_max 79.8240
_cell_measurement_theta_min 4.4190
_cell_volume 1811.76(3)
_computing_cell_refinement
;
CrysAlisPro (Rigaku OD, 2018)
;
_computing_data_collection
;
CrysAlisPro (Rigaku OD, 2018)
;
_computing_data_reduction
;
CrysAlisPro (Rigaku OD, 2018)
;
_computing_molecular_graphics
;
<i>OLEX2</i> (Dolomanov <i>et al.</i>,  2009)
;
_computing_publication_material
;
publCIF (Westrip, 2010)
;
_computing_structure_refinement
;
ShelXL (Sheldrick, 2015b)
;
_computing_structure_solution
;
ShelXT (Sheldrick, 2015a)
;
_diffrn_ambient_temperature 100.01(10)
_diffrn_detector 'CCD plate'
_diffrn_measured_fraction_theta_full 0.998
_diffrn_measured_fraction_theta_max 0.992
_diffrn_measurement_device 'four-circle diffractometer'
_diffrn_measurement_device_type 'Rigaku Oxford Diffraction SuperNova, Dual, Cu at zero, Pilatus 200K'
_diffrn_measurement_method '\w scans'
_diffrn_radiation_monochromator mirror
_diffrn_radiation_probe x-ray
_diffrn_radiation_type CuK\a
_diffrn_radiation_wavelength 1.54184
_diffrn_reflns_av_R_equivalents 0.0237
_diffrn_reflns_av_unetI/netI 0.0126
_diffrn_reflns_limit_h_max 16
_diffrn_reflns_limit_h_min -16
_diffrn_reflns_limit_k_max 18
_diffrn_reflns_limit_k_min -19
_diffrn_reflns_limit_l_max 11
_diffrn_reflns_limit_l_min -8
_diffrn_reflns_number 20327
_diffrn_reflns_theta_full 67.000
_diffrn_reflns_theta_max 80.106
_diffrn_reflns_theta_min 3.386
_diffrn_source 'micro-focus sealed X-ray tube'
_exptl_absorpt_coefficient_mu 3.670
_exptl_absorpt_correction_T_max 1.00000
_exptl_absorpt_correction_T_min 0.50683
_exptl_absorpt_correction_type multi-scan
_exptl_absorpt_process_details
;
(CrysAlisPro; Rigaku OD, 2018)
;
_exptl_crystal_colour 'clear colourless'
_exptl_crystal_density_diffrn 1.310
_exptl_crystal_description prism
_exptl_crystal_F_000 752
_exptl_crystal_size_max 0.419
_exptl_crystal_size_mid 0.208
_exptl_crystal_size_min 0.131
_refine_diff_density_max 0.663
_refine_diff_density_min -0.365
_refine_ls_extinction_coef 0.00139(10)
_refine_ls_extinction_expression Fc^*^=kFc[1+0.001xFc^2^\l^3^/sin(2\q)]^-1/4^
_refine_ls_extinction_method
;
SHELXL-2018/3 (Sheldrick 2015b)
;
_refine_ls_goodness_of_fit_ref 1.096
_refine_ls_hydrogen_treatment constr
_refine_ls_matrix_type full
_refine_ls_number_parameters 191
_refine_ls_number_reflns 3935
_refine_ls_number_restraints 0
_refine_ls_restrained_S_all 1.096
_refine_ls_R_factor_all 0.0307
_refine_ls_R_factor_gt 0.0306
_refine_ls_shift/su_max 0.002
_refine_ls_shift/su_mean 0.000
_refine_ls_structure_factor_coef Fsqd
_refine_ls_weighting_details 'w=1/[\s^2^(Fo^2^)+(0.0196P)^2^+3.6340P] where P=(Fo^2^+2Fc^2^)/3'
_refine_ls_weighting_scheme calc
_refine_ls_wR_factor_gt 0.0733
_refine_ls_wR_factor_ref 0.0733
_reflns_number_gt 3924
_reflns_number_total 3935
_reflns_threshold_expression 'I > 2\s(I)'
_cod_data_source_file hb7886sup1.cif
_cod_data_source_block I
_cod_database_code 2243271
_shelx_space_group_comment
;
The symmetry employed for this shelxl refinement is uniquely defined
by the following loop, which should always be used as a source of
symmetry information in preference to the above space-group names.
They are only intended as comments.
;

loop_
_space_group_symop_operation_xyz
'x, y, z'
'-x, y+1/2, -z+1/2'
'-x, -y, -z'
'x, -y-1/2, z-1/2'

loop_
_atom_site_type_symbol
_atom_site_label
_atom_site_fract_x
_atom_site_fract_y
_atom_site_fract_z
_atom_site_U_iso_or_equiv
_atom_site_adp_type
_atom_site_calc_flag
_atom_site_occupancy
Br Br1 0.51566(2) 0.21330(2) 0.45554(3) 0.01991(9) Uani d 1
Si Si1 0.81135(4) 0.60159(4) 0.69256(6) 0.01462(13) Uani d 1
O O1 0.80844(10) 0.51233(9) 0.58830(15) 0.0137(3) Uani d 1
C C1 0.74581(14) 0.44182(13) 0.5533(2) 0.0122(4) Uani d 1
C C2 0.67726(14) 0.44492(13) 0.4237(2) 0.0124(4) Uani d 1
C C3 0.60978(15) 0.37556(13) 0.3970(2) 0.0139(4) Uani d 1
H H3 0.562847 0.376592 0.314197 0.017 Uiso calc 1
C C4 0.61193(15) 0.30530(13) 0.4923(2) 0.0143(4) Uani d 1
C C5 0.68503(15) 0.29845(13) 0.6102(2) 0.0136(4) Uani d 1
H H5 0.686809 0.249093 0.670039 0.016 Uiso calc 1
C C6 0.75644(15) 0.36495(13) 0.6406(2) 0.0128(4) Uani d 1
C C7 0.67316(15) 0.52100(13) 0.3119(2) 0.0141(4) Uani d 1
C C8 0.60959(17) 0.49792(14) 0.1665(2) 0.0183(4) Uani d 1
H H8A 0.636634 0.446032 0.125038 0.027 Uiso calc 1
H H8B 0.612894 0.545090 0.097353 0.027 Uiso calc 1
H H8C 0.539601 0.488246 0.186543 0.027 Uiso calc 1
C C9 0.61968(17) 0.59939(14) 0.3782(2) 0.0196(4) Uani d 1
H H9A 0.548598 0.586074 0.385149 0.029 Uiso calc 1
H H9B 0.625605 0.649347 0.315599 0.029 Uiso calc 1
H H9C 0.651459 0.611686 0.475345 0.029 Uiso calc 1
C C10 0.78100(17) 0.54395(15) 0.2675(2) 0.0200(4) Uani d 1
H H10A 0.823327 0.561482 0.353977 0.030 Uiso calc 1
H H10B 0.776290 0.590827 0.196991 0.030 Uiso calc 1
H H10C 0.810620 0.493866 0.223875 0.030 Uiso calc 1
C C11 0.84163(15) 0.35033(13) 0.7659(2) 0.0140(4) Uani d 1
C C12 0.85418(16) 0.25267(14) 0.8049(2) 0.0184(4) Uani d 1
H H12A 0.793262 0.231898 0.845688 0.028 Uiso calc 1
H H12B 0.911767 0.245176 0.876394 0.028 Uiso calc 1
H H12C 0.865318 0.220270 0.716834 0.028 Uiso calc 1
C C13 0.94702(15) 0.37909(14) 0.7187(2) 0.0183(4) Uani d 1
H H13A 0.963697 0.345661 0.634250 0.027 Uiso calc 1
H H13B 0.998222 0.369667 0.799205 0.027 Uiso calc 1
H H13C 0.944785 0.439842 0.693388 0.027 Uiso calc 1
C C14 0.81303(17) 0.39676(14) 0.9074(2) 0.0181(4) Uani d 1
H H14A 0.800068 0.457243 0.886197 0.027 Uiso calc 1
H H14B 0.868505 0.391592 0.982939 0.027 Uiso calc 1
H H14C 0.752635 0.370455 0.941273 0.027 Uiso calc 1
C C15 0.69125(17) 0.61128(15) 0.7890(2) 0.0223(5) Uani d 1
H H15A 0.645076 0.650692 0.735070 0.033 Uiso calc 1
H H15B 0.707232 0.633097 0.887583 0.033 Uiso calc 1
H H15C 0.659611 0.555032 0.793856 0.033 Uiso calc 1
C C16 0.83126(18) 0.69902(14) 0.5749(3) 0.0238(5) Uani d 1
H H16A 0.888992 0.689285 0.518019 0.036 Uiso calc 1
H H16B 0.843886 0.749167 0.637185 0.036 Uiso calc 1
H H16C 0.771138 0.708748 0.509058 0.036 Uiso calc 1
C C17 0.92756(18) 0.59976(15) 0.8263(3) 0.0247(5) Uani d 1
H H17A 0.921155 0.553917 0.897176 0.037 Uiso calc 1
H H17B 0.934120 0.654670 0.877009 0.037 Uiso calc 1
H H17C 0.987189 0.589737 0.773474 0.037 Uiso calc 1

loop_
_atom_site_aniso_label
_atom_site_aniso_U_11
_atom_site_aniso_U_22
_atom_site_aniso_U_33
_atom_site_aniso_U_12
_atom_site_aniso_U_13
_atom_site_aniso_U_23
Br1 0.01809(13) 0.01465(12) 0.02615(14) -0.00553(8) -0.00349(8) 0.00120(8)
Si1 0.0148(3) 0.0125(3) 0.0165(3) -0.00183(19) 0.0007(2) -0.0017(2)
O1 0.0135(6) 0.0125(6) 0.0153(6) -0.0022(5) 0.0009(5) -0.0006(5)
C1 0.0107(8) 0.0117(9) 0.0145(9) -0.0004(7) 0.0029(7) -0.0023(7)
C2 0.0120(9) 0.0134(9) 0.0121(9) 0.0027(7) 0.0024(7) -0.0002(7)
C3 0.0128(9) 0.0154(9) 0.0132(9) 0.0006(7) -0.0002(7) -0.0003(7)
C4 0.0118(9) 0.0130(9) 0.0183(10) -0.0021(7) 0.0021(7) -0.0029(7)
C5 0.0140(9) 0.0127(9) 0.0142(9) 0.0002(7) 0.0018(7) 0.0017(7)
C6 0.0124(9) 0.0146(9) 0.0119(9) 0.0015(7) 0.0037(7) -0.0013(7)
C7 0.0158(9) 0.0129(9) 0.0136(9) 0.0005(7) 0.0012(7) 0.0015(7)
C8 0.0228(10) 0.0177(10) 0.0142(9) 0.0003(8) 0.0000(8) 0.0022(8)
C9 0.0240(11) 0.0149(10) 0.0198(10) 0.0054(8) -0.0002(8) -0.0007(8)
C10 0.0210(10) 0.0230(11) 0.0166(10) -0.0039(8) 0.0045(8) 0.0029(8)
C11 0.0139(9) 0.0147(9) 0.0131(9) 0.0006(7) -0.0004(7) 0.0006(7)
C12 0.0175(10) 0.0176(10) 0.0197(10) 0.0027(8) -0.0015(8) 0.0037(8)
C13 0.0132(9) 0.0198(10) 0.0215(10) 0.0009(8) -0.0005(8) 0.0020(8)
C14 0.0204(10) 0.0194(10) 0.0142(9) 0.0001(8) -0.0006(8) -0.0004(8)
C15 0.0215(11) 0.0246(11) 0.0214(11) 0.0014(9) 0.0049(8) -0.0021(9)
C16 0.0261(11) 0.0157(10) 0.0294(12) -0.0049(9) 0.0021(9) 0.0007(9)
C17 0.0230(11) 0.0209(11) 0.0291(12) -0.0048(9) -0.0042(9) -0.0035(9)

loop_
_atom_type_symbol
_atom_type_description
_atom_type_scat_dispersion_real
_atom_type_scat_dispersion_imag
_atom_type_scat_source
C C 0.0181 0.0091 'International Tables Vol C Tables 4.2.6.8 and 6.1.1.4'
H H 0.0000 0.0000 'International Tables Vol C Tables 4.2.6.8 and 6.1.1.4'
Br Br -0.6763 1.2805 'International Tables Vol C Tables 4.2.6.8 and 6.1.1.4'
O O 0.0492 0.0322 'International Tables Vol C Tables 4.2.6.8 and 6.1.1.4'
Si Si 0.2541 0.3302 'International Tables Vol C Tables 4.2.6.8 and 6.1.1.4'

loop_
_exptl_crystal_face_index_h
_exptl_crystal_face_index_k
_exptl_crystal_face_index_l
_exptl_crystal_face_perp_dist
1 5 4 0.1038
-1 -5 -4 0.1038
-1 -5 0 0.1628
1 5 0 0.1628
0 1 -1 0.1680
0 -1 1 0.1680
5 -2 0 0.0655
-5 2 0 0.0655

loop_
_geom_angle_atom_site_label_1
_geom_angle_atom_site_label_2
_geom_angle_atom_site_label_3
_geom_angle
O1 Si1 C15 110.45(9)
O1 Si1 C16 109.57(9)
O1 Si1 C17 109.61(9)
C15 Si1 C16 111.39(11)
C15 Si1 C17 111.88(11)
C16 Si1 C17 103.75(11)
C1 O1 Si1 139.75(13)
O1 C1 C2 119.25(17)
O1 C1 C6 119.59(17)
C2 C1 C6 120.97(18)
C1 C2 C7 123.59(17)
C3 C2 C1 117.91(18)
C3 C2 C7 118.50(17)
C2 C3 H3 119.7
C4 C3 C2 120.58(18)
C4 C3 H3 119.7
C3 C4 Br1 119.37(15)
C5 C4 Br1 119.17(15)
C5 C4 C3 121.40(18)
C4 C5 H5 119.7
C4 C5 C6 120.60(18)
C6 C5 H5 119.7
C1 C6 C11 124.24(17)
C5 C6 C1 117.59(18)
C5 C6 C11 118.17(17)
C8 C7 C2 111.93(16)
C8 C7 C10 105.93(16)
C9 C7 C2 109.21(16)
C9 C7 C8 106.33(16)
C9 C7 C10 112.26(17)
C10 C7 C2 111.09(16)
C7 C8 H8A 109.5
C7 C8 H8B 109.5
C7 C8 H8C 109.5
H8A C8 H8B 109.5
H8A C8 H8C 109.5
H8B C8 H8C 109.5
C7 C9 H9A 109.5
C7 C9 H9B 109.5
C7 C9 H9C 109.5
H9A C9 H9B 109.5
H9A C9 H9C 109.5
H9B C9 H9C 109.5
C7 C10 H10A 109.5
C7 C10 H10B 109.5
C7 C10 H10C 109.5
H10A C10 H10B 109.5
H10A C10 H10C 109.5
H10B C10 H10C 109.5
C6 C11 C12 111.50(16)
C6 C11 C13 111.48(16)
C13 C11 C12 105.05(16)
C14 C11 C6 109.51(16)
C14 C11 C12 106.75(16)
C14 C11 C13 112.41(17)
C11 C12 H12A 109.5
C11 C12 H12B 109.5
C11 C12 H12C 109.5
H12A C12 H12B 109.5
H12A C12 H12C 109.5
H12B C12 H12C 109.5
C11 C13 H13A 109.5
C11 C13 H13B 109.5
C11 C13 H13C 109.5
H13A C13 H13B 109.5
H13A C13 H13C 109.5
H13B C13 H13C 109.5
C11 C14 H14A 109.5
C11 C14 H14B 109.5
C11 C14 H14C 109.5
H14A C14 H14B 109.5
H14A C14 H14C 109.5
H14B C14 H14C 109.5
Si1 C15 H15A 109.5
Si1 C15 H15B 109.5
Si1 C15 H15C 109.5
H15A C15 H15B 109.5
H15A C15 H15C 109.5
H15B C15 H15C 109.5
Si1 C16 H16A 109.5
Si1 C16 H16B 109.5
Si1 C16 H16C 109.5
H16A C16 H16B 109.5
H16A C16 H16C 109.5
H16B C16 H16C 109.5
Si1 C17 H17A 109.5
Si1 C17 H17B 109.5
Si1 C17 H17C 109.5
H17A C17 H17B 109.5
H17A C17 H17C 109.5
H17B C17 H17C 109.5

loop_
_geom_bond_atom_site_label_1
_geom_bond_atom_site_label_2
_geom_bond_distance
Br1 C4 1.904(2)
Si1 O1 1.6617(15)
Si1 C15 1.865(2)
Si1 C16 1.865(2)
Si1 C17 1.866(2)
O1 C1 1.379(2)
C1 C2 1.419(3)
C1 C6 1.420(3)
C2 C3 1.392(3)
C2 C7 1.543(3)
C3 H3 0.9300
C3 C4 1.379(3)
C4 C5 1.378(3)
C5 H5 0.9300
C5 C6 1.397(3)
C6 C11 1.541(3)
C7 C8 1.540(3)
C7 C9 1.538(3)
C7 C10 1.540(3)
C8 H8A 0.9600
C8 H8B 0.9600
C8 H8C 0.9600
C9 H9A 0.9600
C9 H9B 0.9600
C9 H9C 0.9600
C10 H10A 0.9600
C10 H10B 0.9600
C10 H10C 0.9600
C11 C12 1.545(3)
C11 C13 1.542(3)
C11 C14 1.537(3)
C12 H12A 0.9600
C12 H12B 0.9600
C12 H12C 0.9600
C13 H13A 0.9600
C13 H13B 0.9600
C13 H13C 0.9600
C14 H14A 0.9600
C14 H14B 0.9600
C14 H14C 0.9600
C15 H15A 0.9600
C15 H15B 0.9600
C15 H15C 0.9600
C16 H16A 0.9600
C16 H16B 0.9600
C16 H16C 0.9600
C17 H17A 0.9600
C17 H17B 0.9600
C17 H17C 0.9600

loop_
_geom_torsion_atom_site_label_1
_geom_torsion_atom_site_label_2
_geom_torsion_atom_site_label_3
_geom_torsion_atom_site_label_4
_geom_torsion
Br1 C4 C5 C6 -179.69(15)
Si1 O1 C1 C2 95.3(2)
Si1 O1 C1 C6 -89.5(2)
O1 C1 C2 C3 -175.38(17)
O1 C1 C2 C7 4.2(3)
O1 C1 C6 C5 173.89(17)
O1 C1 C6 C11 -6.3(3)
C1 C2 C3 C4 -1.6(3)
C1 C2 C7 C8 167.30(18)
C1 C2 C7 C9 -75.2(2)
C1 C2 C7 C10 49.1(2)
C1 C6 C11 C12 -161.65(18)
C1 C6 C11 C13 -44.6(3)
C1 C6 C11 C14 80.4(2)
C2 C1 C6 C5 -11.0(3)
C2 C1 C6 C11 168.74(17)
C2 C3 C4 Br1 178.09(15)
C2 C3 C4 C5 -4.7(3)
C3 C2 C7 C8 -13.1(2)
C3 C2 C7 C9 104.4(2)
C3 C2 C7 C10 -131.27(19)
C3 C4 C5 C6 3.1(3)
C4 C5 C6 C1 4.7(3)
C4 C5 C6 C11 -175.10(17)
C5 C6 C11 C12 18.1(2)
C5 C6 C11 C13 135.20(19)
C5 C6 C11 C14 -99.8(2)
C6 C1 C2 C3 9.5(3)
C6 C1 C2 C7 -170.85(17)
C7 C2 C3 C4 178.75(18)
C15 Si1 O1 C1 -2.0(2)
C16 Si1 O1 C1 -125.1(2)
C17 Si1 O1 C1 121.7(2)

_cod_database_fobs_code 2243271
